data_4308341
loop_
_publ_author_name
'Steven M. Berry'
'Deborah C. Bebout'
'Raymond J. Butcher'

_publ_section_title
;
Solid-State and Solution-State Coordination Chemistry of the Zinc Triad
with the Mixed N,S Donor Ligand Bis(2-methylpyridyl) Sulfide
;
_journal_name_full 'Inorganic Chemistry'
_journal_page_first 27
_journal_page_last 39
_journal_paper_doi 10.1021/ic048915s
_journal_volume 44
_journal_year 2005
_chemical_formula_sum 'C24 H24 Cd Cl2 N4 O8 S2'
_chemical_formula_weight 743.89
_chemical_name_systematic
; 
 ? 
;
_space_group_IT_number 14
_symmetry_cell_setting monoclinic
_symmetry_space_group_name_Hall '-P 2ybc'
_symmetry_space_group_name_H-M 'P 1 21/c 1'
_atom_sites_solution_hydrogens geom
_atom_sites_solution_primary direct
_atom_sites_solution_secondary difmap
_audit_creation_method SHELXL-97
_cell_angle_alpha 90.00
_cell_angle_beta 95.129(2)
_cell_angle_gamma 90.00
_cell_formula_units_Z 4
_cell_length_a 11.9256(11)
_cell_length_b 14.7933(15)
_cell_length_c 16.0047(16)
_cell_measurement_temperature 148(2)
_cell_volume 2812.2(5)
_computing_cell_refinement 'Bruker SMART'
_computing_data_collection 'Bruker SMART'
_computing_data_reduction 'Bruker SHELXTL'
_computing_molecular_graphics 'Bruker SHELXTL'
_computing_publication_material 'Bruker SHELXTL'
_computing_structure_refinement 'SHELXL-97 (Sheldrick, 1997)'
_computing_structure_solution 'SHELXS-97 (Sheldrick, 1990)'
_diffrn_ambient_temperature 148(2)
_diffrn_measured_fraction_theta_full 0.963
_diffrn_measured_fraction_theta_max 0.963
_diffrn_measurement_device_type 'CCD area detector'
_diffrn_measurement_method 'phi and omega scans'
_diffrn_radiation_monochromator graphite
_diffrn_radiation_source 'fine-focus sealed tube'
_diffrn_radiation_type MoK\a
_diffrn_radiation_wavelength 0.71073
_diffrn_reflns_av_R_equivalents 0.0809
_diffrn_reflns_av_sigmaI/netI 0.0475
_diffrn_reflns_limit_h_max 15
_diffrn_reflns_limit_h_min -13
_diffrn_reflns_limit_k_max 19
_diffrn_reflns_limit_k_min -19
_diffrn_reflns_limit_l_max 21
_diffrn_reflns_limit_l_min -21
_diffrn_reflns_number 21367
_diffrn_reflns_theta_full 28.37
_diffrn_reflns_theta_max 28.37
_diffrn_reflns_theta_min 1.88
_exptl_absorpt_coefficient_mu 1.171
_exptl_absorpt_correction_T_max 0.894386
_exptl_absorpt_correction_T_min 0.592233
_exptl_absorpt_correction_type multi-scan
_exptl_crystal_colour colorless
_exptl_crystal_density_diffrn 1.757
_exptl_crystal_density_method 'not measured'
_exptl_crystal_description chunk
_exptl_crystal_F_000 1496
_exptl_crystal_size_max 0.55
_exptl_crystal_size_mid 0.7
_exptl_crystal_size_min 0.7
_refine_diff_density_max 1.017
_refine_diff_density_min -0.861
_refine_diff_density_rms 0.106
_refine_ls_extinction_coef 0.0014(3)
_refine_ls_extinction_expression Fc^*^=kFc[1+0.001xFc^2^\l^3^/sin(2\q)]^-1/4^
_refine_ls_extinction_method SHELXL
_refine_ls_goodness_of_fit_ref 1.078
_refine_ls_hydrogen_treatment mixed
_refine_ls_matrix_type full
_refine_ls_number_parameters 371
_refine_ls_number_reflns 6770
_refine_ls_number_restraints 0
_refine_ls_restrained_S_all 1.078
_refine_ls_R_factor_all 0.0384
_refine_ls_R_factor_gt 0.0353
_refine_ls_shift/su_max 0.002
_refine_ls_shift/su_mean 0.000
_refine_ls_structure_factor_coef Fsqd
_refine_ls_weighting_details 'calc w=1/[\s^2^(Fo^2^)+(0.0431P)^2^+2.5510P] where P=(Fo^2^+2Fc^2^)/3'
_refine_ls_weighting_scheme calc
_refine_ls_wR_factor_gt 0.0884
_refine_ls_wR_factor_ref 0.0922
_reflns_number_gt 6231
_reflns_number_total 6770
_reflns_threshold_expression >2sigma(I)
_cod_data_source_file ic048915ssi20041008_105057_2.cif
_cod_data_source_block Cd(1)2(ClO4)2
_cod_depositor_comments
;
The following automatic conversions were performed:
'_symmetry_cell_setting' value 'Monoclinic' changed to 'monoclinic'
according to '/home/saulius/struct/CIF-dictionaries/cif_core.dic'
dictionary named 'cif_core.dic' version 2.4.1 from 2010-06-29.

Automatic conversion script
Id: cif_fix_enum 1527 2010-12-29 10:47:43Z saulius 
;
_cod_database_code 4308341

loop_
_symmetry_equiv_pos_as_xyz
'x, y, z'
'-x, y+1/2, -z+1/2'
'-x, -y, -z'
'x, -y-1/2, z-1/2'

loop_
_atom_site_label
_atom_site_type_symbol
_atom_site_fract_x
_atom_site_fract_y
_atom_site_fract_z
_atom_site_U_iso_or_equiv
_atom_site_adp_type
_atom_site_occupancy
_atom_site_symmetry_multiplicity
_atom_site_calc_flag
_atom_site_refinement_flags
_atom_site_disorder_assembly
_atom_site_disorder_group
Cd Cd 0.248887(13) 0.848271(10) 0.163467(10) 0.02100(7) Uani 1 1 d . . .
Cl1 Cl 0.23000(5) 1.13817(4) 0.37987(4) 0.02723(13) Uani 1 1 d . . .
Cl2 Cl 0.26358(5) 0.58370(5) 0.36441(4) 0.03885(16) Uani 1 1 d . . .
S1A S 0.06196(5) 0.91425(4) 0.07848(3) 0.02494(12) Uani 1 1 d . . .
S1B S 0.43832(5) 0.79169(4) 0.09612(3) 0.02402(12) Uani 1 1 d . . .
O11 O 0.2391(2) 1.2037(2) 0.31576(17) 0.0602(7) Uani 1 1 d . . .
O12 O 0.17901(17) 1.05622(16) 0.34533(14) 0.0443(5) Uani 1 1 d . . .
O13 O 0.16144(19) 1.17373(15) 0.44206(14) 0.0415(5) Uani 1 1 d . . .
O14 O 0.34039(16) 1.11669(14) 0.41888(13) 0.0381(4) Uani 1 1 d . . .
O21 O 0.3138(3) 0.4980(2) 0.3558(3) 0.0966(12) Uani 1 1 d . . .
O22 O 0.2710(4) 0.6052(3) 0.45051(19) 0.0940(12) Uani 1 1 d . . .
O23 O 0.3220(3) 0.6535(2) 0.3252(2) 0.0770(10) Uani 1 1 d . . .
O24 O 0.1485(2) 0.5814(2) 0.3317(2) 0.0656(7) Uani 1 1 d . . .
C1A C 0.1353(2) 0.8112(2) 0.33652(16) 0.0354(6) Uani 1 1 d . . .
H1AA H 0.2121 0.7983 0.3531 0.042 Uiso 1 1 calc R . .
C2A C 0.0577(3) 0.8020(2) 0.39480(17) 0.0445(7) Uani 1 1 d . . .
H2AA H 0.0804 0.7814 0.4499 0.053 Uiso 1 1 calc R . .
C3A C -0.0535(3) 0.8233(2) 0.37201(18) 0.0418(7) Uani 1 1 d . . .
H3AA H -0.1081 0.8192 0.4116 0.050 Uiso 1 1 calc R . .
C4A C -0.0841(3) 0.85061(17) 0.2912(2) 0.0363(6) Uani 1 1 d . . .
H4AA H -0.1600 0.8662 0.2741 0.044 Uiso 1 1 calc R . .
C5A C -0.0024(2) 0.85509(14) 0.23465(15) 0.0245(5) Uani 1 1 d . . .
C6A C -0.0418(2) 0.87356(18) 0.14383(16) 0.0289(5) Uani 1 1 d . . .
H6AA H -0.1036 0.9185 0.1423 0.035 Uiso 1 1 calc R . .
H6AB H -0.0740 0.8170 0.1189 0.035 Uiso 1 1 calc R . .
C7A C 0.09275(19) 1.02589(15) 0.12388(14) 0.0245(4) Uani 1 1 d . . .
H7AA H 0.0359 1.0702 0.1008 0.029 Uiso 1 1 calc R . .
H7AB H 0.0905 1.0236 0.1855 0.029 Uiso 1 1 calc R . .
C8A C 0.20760(19) 1.05368(15) 0.10255(13) 0.0231(4) Uani 1 1 d . . .
C9A C 0.2239(2) 1.12965(16) 0.05513(16) 0.0284(5) Uani 1 1 d . . .
H9AA H 0.1616 1.1661 0.0350 0.034 Uiso 1 1 calc R . .
C10A C 0.3318(3) 1.15222(17) 0.03724(18) 0.0349(6) Uani 1 1 d . . .
H10A H 0.3446 1.2032 0.0033 0.042 Uiso 1 1 calc R . .
C11A C 0.4205(2) 1.09939(19) 0.06953(18) 0.0340(5) Uani 1 1 d . . .
H11A H 0.4957 1.1144 0.0597 0.041 Uiso 1 1 calc R . .
C12A C 0.3979(2) 1.02410(17) 0.11647(16) 0.0294(5) Uani 1 1 d . . .
H12A H 0.4592 0.9878 0.1388 0.035 Uiso 1 1 calc R . .
C1B C 0.4088(2) 0.92296(17) 0.32530(15) 0.0273(5) Uani 1 1 d . . .
H1BA H 0.3457 0.9613 0.3300 0.033 Uiso 1 1 calc R . .
C2B C 0.5063(2) 0.9383(2) 0.37685(16) 0.0344(5) Uani 1 1 d . . .
H2BA H 0.5101 0.9866 0.4161 0.041 Uiso 1 1 calc R . .
C3B C 0.5979(2) 0.8827(2) 0.37059(17) 0.0381(6) Uani 1 1 d . . .
H3BA H 0.6651 0.8910 0.4064 0.046 Uiso 1 1 calc R . .
C4B C 0.5904(2) 0.81448(19) 0.31120(16) 0.0311(5) Uani 1 1 d . . .
H4BA H 0.6529 0.7761 0.3047 0.037 Uiso 1 1 calc R . .
C5B C 0.49045(19) 0.80296(15) 0.26146(13) 0.0229(4) Uani 1 1 d . . .
C6B C 0.47840(19) 0.73193(16) 0.19366(14) 0.0248(4) Uani 1 1 d . . .
H6BA H 0.4198 0.6874 0.2054 0.030 Uiso 1 1 calc R . .
H6BB H 0.5505 0.6995 0.1902 0.030 Uiso 1 1 calc R . .
C7B C 0.3785(2) 0.70251(17) 0.03043(15) 0.0286(5) Uani 1 1 d . . .
H7BA H 0.3582 0.7276 -0.0263 0.034 Uiso 1 1 calc R . .
H7BB H 0.4372 0.6560 0.0252 0.034 Uiso 1 1 calc R . .
C8B C 0.2757(2) 0.65668(15) 0.05981(14) 0.0236(4) Uani 1 1 d . . .
C9B C 0.2468(2) 0.57208(16) 0.02690(15) 0.0267(5) Uani 1 1 d . . .
H9BA H 0.2924 0.5437 -0.0111 0.032 Uiso 1 1 calc R . .
C10B C 0.1509(2) 0.52958(17) 0.05002(17) 0.0313(5) Uani 1 1 d . . .
H10B H 0.1292 0.4723 0.0271 0.038 Uiso 1 1 calc R . .
C11B C 0.0875(2) 0.57119(17) 0.10647(17) 0.0308(5) Uani 1 1 d . . .
H11B H 0.0221 0.5429 0.1240 0.037 Uiso 1 1 calc R . .
C12B C 0.1213(2) 0.65514(16) 0.13709(16) 0.0272(5) Uani 1 1 d . . .
H12B H 0.0780 0.6837 0.1765 0.033 Uiso 1 1 calc R . .
N1A N 0.10631(18) 0.83756(13) 0.25719(12) 0.0244(4) Uani 1 1 d . . .
N2A N 0.29347(16) 1.00032(13) 0.13173(12) 0.0247(4) Uani 1 1 d . . .
N1B N 0.40044(17) 0.85577(13) 0.26896(12) 0.0225(4) Uani 1 1 d . . .
N2B N 0.21305(16) 0.69853(13) 0.11365(12) 0.0233(4) Uani 1 1 d . . .

loop_
_atom_site_aniso_label
_atom_site_aniso_U_11
_atom_site_aniso_U_22
_atom_site_aniso_U_33
_atom_site_aniso_U_23
_atom_site_aniso_U_13
_atom_site_aniso_U_12
Cd 0.01916(10) 0.02020(10) 0.02382(10) 0.00003(5) 0.00286(6) 0.00118(5)
Cl1 0.0268(3) 0.0298(3) 0.0259(3) 0.0047(2) 0.0071(2) 0.0015(2)
Cl2 0.0297(3) 0.0453(4) 0.0417(3) 0.0101(3) 0.0035(3) -0.0065(3)
S1A 0.0244(3) 0.0275(3) 0.0223(2) 0.0024(2) -0.0011(2) -0.0011(2)
S1B 0.0254(3) 0.0259(3) 0.0215(2) -0.00165(19) 0.0063(2) -0.0026(2)
O11 0.0496(13) 0.0744(18) 0.0592(14) 0.0443(14) 0.0195(11) 0.0152(12)
O12 0.0327(10) 0.0498(12) 0.0502(12) -0.0220(10) 0.0030(9) -0.0027(9)
O13 0.0481(12) 0.0344(10) 0.0455(11) -0.0066(9) 0.0230(9) -0.0001(9)
O14 0.0319(9) 0.0386(10) 0.0424(10) 0.0062(8) -0.0040(8) -0.0011(8)
O21 0.063(2) 0.0613(19) 0.164(4) -0.012(2) 0.004(2) 0.0083(16)
O22 0.106(3) 0.134(3) 0.0423(15) -0.0016(18) 0.0055(16) -0.024(3)
O23 0.0505(16) 0.090(2) 0.093(2) 0.0446(17) 0.0175(15) -0.0172(14)
O24 0.0352(12) 0.0774(19) 0.0818(19) 0.0139(15) -0.0075(12) -0.0125(12)
C1A 0.0371(13) 0.0434(15) 0.0251(11) 0.0047(10) -0.0008(10) -0.0086(11)
C2A 0.0618(19) 0.0512(17) 0.0214(11) -0.0010(11) 0.0086(12) -0.0224(15)
C3A 0.0539(17) 0.0392(14) 0.0363(14) -0.0082(12) 0.0253(13) -0.0157(14)
C4A 0.0322(13) 0.0319(14) 0.0476(16) -0.0034(10) 0.0197(12) -0.0031(10)
C5A 0.0264(11) 0.0190(10) 0.0287(11) -0.0040(8) 0.0067(9) -0.0025(8)
C6A 0.0201(10) 0.0320(12) 0.0343(12) 0.0051(10) 0.0007(9) -0.0034(9)
C7A 0.0237(10) 0.0230(10) 0.0270(10) 0.0028(8) 0.0026(8) 0.0024(8)
C8A 0.0255(10) 0.0228(10) 0.0207(9) -0.0006(8) -0.0002(8) 0.0005(8)
C9A 0.0311(12) 0.0214(10) 0.0318(12) 0.0044(9) -0.0010(9) 0.0011(9)
C10A 0.0397(15) 0.0286(13) 0.0369(14) 0.0107(10) 0.0065(11) -0.0056(10)
C11A 0.0281(12) 0.0334(13) 0.0412(14) 0.0062(11) 0.0063(10) -0.0063(10)
C12A 0.0237(11) 0.0275(11) 0.0367(12) 0.0053(10) 0.0012(9) 0.0004(9)
C1B 0.0307(11) 0.0282(11) 0.0236(10) -0.0022(8) 0.0067(9) 0.0009(9)
C2B 0.0366(13) 0.0394(14) 0.0278(12) -0.0096(10) 0.0059(10) -0.0062(11)
C3B 0.0291(12) 0.0524(17) 0.0317(13) -0.0095(12) -0.0040(10) -0.0043(12)
C4B 0.0236(11) 0.0392(14) 0.0300(12) -0.0011(10) -0.0006(9) 0.0041(10)
C5B 0.0238(10) 0.0245(10) 0.0207(10) 0.0021(8) 0.0041(8) -0.0002(8)
C6B 0.0229(10) 0.0254(11) 0.0259(10) -0.0013(8) 0.0016(8) 0.0023(8)
C7B 0.0303(11) 0.0317(12) 0.0247(10) -0.0082(9) 0.0069(9) -0.0035(9)
C8B 0.0245(11) 0.0245(11) 0.0212(10) -0.0005(8) -0.0003(8) 0.0024(8)
C9B 0.0297(11) 0.0247(11) 0.0257(11) -0.0040(8) 0.0017(9) 0.0039(9)
C10B 0.0334(12) 0.0232(11) 0.0367(12) -0.0044(9) 0.0005(10) -0.0018(9)
C11B 0.0274(11) 0.0246(11) 0.0412(13) -0.0013(10) 0.0063(10) -0.0019(9)
C12B 0.0255(11) 0.0250(11) 0.0321(12) -0.0026(9) 0.0074(9) -0.0003(8)
N1A 0.0265(9) 0.0271(9) 0.0199(9) -0.0007(7) 0.0039(7) -0.0032(7)
N2A 0.0237(9) 0.0244(9) 0.0260(9) 0.0024(7) 0.0022(7) -0.0003(7)
N1B 0.0227(9) 0.0248(9) 0.0203(9) 0.0007(7) 0.0038(7) 0.0016(7)
N2B 0.0232(9) 0.0220(9) 0.0248(9) -0.0016(7) 0.0036(7) -0.0007(7)

loop_
_atom_type_symbol
_atom_type_description
_atom_type_scat_dispersion_real
_atom_type_scat_dispersion_imag
_atom_type_scat_source
C C 0.0033 0.0016 'International Tables Vol C Tables 4.2.6.8 and 6.1.1.4'
H H 0.0000 0.0000 'International Tables Vol C Tables 4.2.6.8 and 6.1.1.4'
N N 0.0061 0.0033 'International Tables Vol C Tables 4.2.6.8 and 6.1.1.4'
O O 0.0106 0.0060 'International Tables Vol C Tables 4.2.6.8 and 6.1.1.4'
S S 0.1246 0.1234 'International Tables Vol C Tables 4.2.6.8 and 6.1.1.4'
Cl Cl 0.1484 0.1585 'International Tables Vol C Tables 4.2.6.8 and 6.1.1.4'
Cd Cd -0.8075 1.2024 'International Tables Vol C Tables 4.2.6.8 and 6.1.1.4'

loop_
_geom_angle_atom_site_label_1
_geom_angle_atom_site_label_2
_geom_angle_atom_site_label_3
_geom_angle
_geom_angle_site_symmetry_1
_geom_angle_site_symmetry_3
_geom_angle_publ_flag
N1B Cd N1A 95.57(7) . . ?
N1B Cd N2A 86.38(7) . . ?
N1A Cd N2A 112.66(7) . . ?
N1B Cd N2B 112.71(7) . . ?
N1A Cd N2B 91.85(7) . . ?
N2A Cd N2B 147.80(7) . . ?
N1B Cd S1A 152.99(5) . . ?
N1A Cd S1A 74.65(5) . . ?
N2A Cd S1A 74.90(5) . . ?
N2B Cd S1A 93.01(5) . . ?
N1B Cd S1B 71.84(5) . . ?
N1A Cd S1B 153.88(5) . . ?
N2A Cd S1B 89.82(5) . . ?
N2B Cd S1B 73.23(5) . . ?
S1A Cd S1B 126.264(19) . . ?
O11 Cl1 O14 109.69(14) . . ?
O11 Cl1 O13 109.51(15) . . ?
O14 Cl1 O13 109.49(13) . . ?
O11 Cl1 O12 110.63(17) . . ?
O14 Cl1 O12 108.53(13) . . ?
O13 Cl1 O12 108.97(13) . . ?
O22 Cl2 O21 107.9(3) . . ?
O22 Cl2 O23 106.1(2) . . ?
O21 Cl2 O23 112.2(2) . . ?
O22 Cl2 O24 109.8(2) . . ?
O21 Cl2 O24 110.2(2) . . ?
O23 Cl2 O24 110.40(18) . . ?
C6A S1A C7A 101.30(12) . . ?
C6A S1A Cd 99.63(8) . . ?
C7A S1A Cd 89.94(7) . . ?
C7B S1B C6B 101.86(11) . . ?
C7B S1B Cd 99.08(8) . . ?
C6B S1B Cd 88.47(7) . . ?
N1A C1A C2A 122.5(3) . . ?
N1A C1A H1AA 118.8 . . ?
C2A C1A H1AA 118.8 . . ?
C1A C2A C3A 119.1(3) . . ?
C1A C2A H2AA 120.4 . . ?
C3A C2A H2AA 120.4 . . ?
C4A C3A C2A 118.9(3) . . ?
C4A C3A H3AA 120.5 . . ?
C2A C3A H3AA 120.5 . . ?
C3A C4A C5A 119.0(3) . . ?
C3A C4A H4AA 120.5 . . ?
C5A C4A H4AA 120.5 . . ?
N1A C5A C4A 122.3(2) . . ?
N1A C5A C6A 120.3(2) . . ?
C4A C5A C6A 117.3(2) . . ?
C5A C6A S1A 116.71(17) . . ?
C5A C6A H6AA 108.1 . . ?
S1A C6A H6AA 108.1 . . ?
C5A C6A H6AB 108.1 . . ?
S1A C6A H6AB 108.1 . . ?
H6AA C6A H6AB 107.3 . . ?
C8A C7A S1A 108.21(16) . . ?
C8A C7A H7AA 110.1 . . ?
S1A C7A H7AA 110.1 . . ?
C8A C7A H7AB 110.1 . . ?
S1A C7A H7AB 110.1 . . ?
H7AA C7A H7AB 108.4 . . ?
N2A C8A C9A 122.0(2) . . ?
N2A C8A C7A 116.3(2) . . ?
C9A C8A C7A 121.7(2) . . ?
C8A C9A C10A 119.3(2) . . ?
C8A C9A H9AA 120.4 . . ?
C10A C9A H9AA 120.4 . . ?
C11A C10A C9A 118.8(2) . . ?
C11A C10A H10A 120.6 . . ?
C9A C10A H10A 120.6 . . ?
C10A C11A C12A 118.7(2) . . ?
C10A C11A H11A 120.6 . . ?
C12A C11A H11A 120.6 . . ?
N2A C12A C11A 122.7(2) . . ?
N2A C12A H12A 118.6 . . ?
C11A C12A H12A 118.6 . . ?
N1B C1B C2B 122.1(2) . . ?
N1B C1B H1BA 119.0 . . ?
C2B C1B H1BA 119.0 . . ?
C3B C2B C1B 119.3(2) . . ?
C3B C2B H2BA 120.4 . . ?
C1B C2B H2BA 120.4 . . ?
C2B C3B C4B 118.8(2) . . ?
C2B C3B H3BA 120.6 . . ?
C4B C3B H3BA 120.6 . . ?
C5B C4B C3B 119.0(2) . . ?
C5B C4B H4BA 120.5 . . ?
C3B C4B H4BA 120.5 . . ?
N1B C5B C4B 122.1(2) . . ?
N1B C5B C6B 116.4(2) . . ?
C4B C5B C6B 121.5(2) . . ?
C5B C6B S1B 106.23(16) . . ?
C5B C6B H6BA 110.5 . . ?
S1B C6B H6BA 110.5 . . ?
C5B C6B H6BB 110.5 . . ?
S1B C6B H6BB 110.5 . . ?
H6BA C6B H6BB 108.7 . . ?
C8B C7B S1B 115.99(16) . . ?
C8B C7B H7BA 108.3 . . ?
S1B C7B H7BA 108.3 . . ?
C8B C7B H7BB 108.3 . . ?
S1B C7B H7BB 108.3 . . ?
H7BA C7B H7BB 107.4 . . ?
N2B C8B C9B 121.7(2) . . ?
N2B C8B C7B 120.4(2) . . ?
C9B C8B C7B 117.8(2) . . ?
C10B C9B C8B 119.4(2) . . ?
C10B C9B H9BA 120.3 . . ?
C8B C9B H9BA 120.3 . . ?
C11B C10B C9B 119.2(2) . . ?
C11B C10B H10B 120.4 . . ?
C9B C10B H10B 120.4 . . ?
C10B C11B C12B 118.4(2) . . ?
C10B C11B H11B 120.8 . . ?
C12B C11B H11B 120.8 . . ?
N2B C12B C11B 123.1(2) . . ?
N2B C12B H12B 118.4 . . ?
C11B C12B H12B 118.4 . . ?
C5A N1A C1A 118.1(2) . . ?
C5A N1A Cd 123.25(16) . . ?
C1A N1A Cd 118.63(18) . . ?
C12A N2A C8A 118.4(2) . . ?
C12A N2A Cd 121.18(16) . . ?
C8A N2A Cd 116.89(15) . . ?
C1B N1B C5B 118.7(2) . . ?
C1B N1B Cd 121.45(16) . . ?
C5B N1B Cd 118.41(15) . . ?
C8B N2B C12B 118.1(2) . . ?
C8B N2B Cd 123.46(15) . . ?
C12B N2B Cd 118.37(15) . . ?

loop_
_geom_bond_atom_site_label_1
_geom_bond_atom_site_label_2
_geom_bond_distance
_geom_bond_site_symmetry_2
_geom_bond_publ_flag
Cd N1B 2.363(2) . ?
Cd N1A 2.371(2) . ?
Cd N2A 2.377(2) . ?
Cd N2B 2.3800(19) . ?
Cd S1A 2.6889(6) . ?
Cd S1B 2.7206(6) . ?
Cl1 O11 1.422(2) . ?
Cl1 O14 1.441(2) . ?
Cl1 O13 1.443(2) . ?
Cl1 O12 1.444(2) . ?
Cl2 O22 1.409(3) . ?
Cl2 O21 1.414(3) . ?
Cl2 O23 1.422(3) . ?
Cl2 O24 1.425(3) . ?
S1A C6A 1.794(2) . ?
S1A C7A 1.828(2) . ?
S1B C7B 1.794(2) . ?
S1B C6B 1.820(2) . ?
C1A N1A 1.344(3) . ?
C1A C2A 1.378(4) . ?
C1A H1AA 0.9500 . ?
C2A C3A 1.380(5) . ?
C2A H2AA 0.9500 . ?
C3A C4A 1.374(5) . ?
C3A H3AA 0.9500 . ?
C4A C5A 1.389(3) . ?
C4A H4AA 0.9500 . ?
C5A N1A 1.340(3) . ?
C5A C6A 1.512(3) . ?
C6A H6AA 0.9900 . ?
C6A H6AB 0.9900 . ?
C7A C8A 1.498(3) . ?
C7A H7AA 0.9900 . ?
C7A H7AB 0.9900 . ?
C8A N2A 1.343(3) . ?
C8A C9A 1.379(3) . ?
C9A C10A 1.385(4) . ?
C9A H9AA 0.9500 . ?
C10A C11A 1.378(4) . ?
C10A H10A 0.9500 . ?
C11A C12A 1.383(3) . ?
C11A H11A 0.9500 . ?
C12A N2A 1.338(3) . ?
C12A H12A 0.9500 . ?
C1B N1B 1.340(3) . ?
C1B C2B 1.383(4) . ?
C1B H1BA 0.9500 . ?
C2B C3B 1.378(4) . ?
C2B H2BA 0.9500 . ?
C3B C4B 1.384(4) . ?
C3B H3BA 0.9500 . ?
C4B C5B 1.383(3) . ?
C4B H4BA 0.9500 . ?
C5B N1B 1.342(3) . ?
C5B C6B 1.508(3) . ?
C6B H6BA 0.9900 . ?
C6B H6BB 0.9900 . ?
C7B C8B 1.513(3) . ?
C7B H7BA 0.9900 . ?
C7B H7BB 0.9900 . ?
C8B N2B 1.341(3) . ?
C8B C9B 1.389(3) . ?
C9B C10B 1.384(4) . ?
C9B H9BA 0.9500 . ?
C10B C11B 1.374(4) . ?
C10B H10B 0.9500 . ?
C11B C12B 1.382(3) . ?
C11B H11B 0.9500 . ?
C12B N2B 1.350(3) . ?
C12B H12B 0.9500 . ?

loop_
_geom_hbond_atom_site_label_D
_geom_hbond_atom_site_label_H
_geom_hbond_atom_site_label_A
_geom_hbond_distance_DH
_geom_hbond_distance_HA
_geom_hbond_distance_DA
_geom_hbond_angle_DHA
_geom_hbond_site_symmetry_A
C6B H6BB O14 0.99 2.58 3.394(3) 139.6 2_645
C6B H6BB O11 0.99 2.52 3.411(3) 149.6 2_645
C1B H1BA O12 0.95 2.46 3.414(3) 177.8 .
C11B H11B O12 0.95 2.50 3.345(3) 148.5 2_545
C3A H3AA O13 0.95 2.48 3.346(3) 151.1 3_576
C6A H6AB O13 0.99 2.52 3.509(4) 178.1 2_545
C1A H1AA O23 0.95 2.57 3.242(5) 127.7 .
C6B H6BA O23 0.99 2.38 3.155(4) 134.2 .
C6A H6AA O24 0.99 2.51 3.364(4) 144.0 2
C7A H7AA O24 0.99 2.54 3.134(3) 118.3 2

loop_
_geom_torsion_atom_site_label_1
_geom_torsion_atom_site_label_2
_geom_torsion_atom_site_label_3
_geom_torsion_atom_site_label_4
_geom_torsion
_geom_torsion_site_symmetry_1
_geom_torsion_site_symmetry_2
_geom_torsion_site_symmetry_3
_geom_torsion_site_symmetry_4
_geom_torsion_publ_flag
N1B Cd S1A C6A -86.63(14) . . . . ?
N1A Cd S1A C6A -15.10(10) . . . . ?
N2A Cd S1A C6A -134.30(10) . . . . ?
N2B Cd S1A C6A 75.99(10) . . . . ?
S1B Cd S1A C6A 147.35(9) . . . . ?
N1B Cd S1A C7A 14.82(13) . . . . ?
N1A Cd S1A C7A 86.35(9) . . . . ?
N2A Cd S1A C7A -32.85(9) . . . . ?
N2B Cd S1A C7A 177.44(9) . . . . ?
S1B Cd S1A C7A -111.20(8) . . . . ?
N1B Cd S1B C7B 142.14(10) . . . . ?
N1A Cd S1B C7B 78.05(14) . . . . ?
N2A Cd S1B C7B -131.62(10) . . . . ?
N2B Cd S1B C7B 20.59(10) . . . . ?
S1A Cd S1B C7B -60.60(9) . . . . ?
N1B Cd S1B C6B 40.37(9) . . . . ?
N1A Cd S1B C6B -23.72(14) . . . . ?
N2A Cd S1B C6B 126.62(9) . . . . ?
N2B Cd S1B C6B -81.17(9) . . . . ?
S1A Cd S1B C6B -162.37(8) . . . . ?
N1A C1A C2A C3A -2.0(5) . . . . ?
C1A C2A C3A C4A 1.8(5) . . . . ?
C2A C3A C4A C5A 0.6(4) . . . . ?
C3A C4A C5A N1A -3.0(4) . . . . ?
C3A C4A C5A C6A 172.3(2) . . . . ?
N1A C5A C6A S1A -23.8(3) . . . . ?
C4A C5A C6A S1A 160.88(19) . . . . ?
C7A S1A C6A C5A -67.1(2) . . . . ?
Cd S1A C6A C5A 24.8(2) . . . . ?
C6A S1A C7A C8A 156.75(16) . . . . ?
Cd S1A C7A C8A 56.94(15) . . . . ?
S1A C7A C8A N2A -61.1(2) . . . . ?
S1A C7A C8A C9A 118.5(2) . . . . ?
N2A C8A C9A C10A -0.4(4) . . . . ?
C7A C8A C9A C10A -180.0(2) . . . . ?
C8A C9A C10A C11A -1.9(4) . . . . ?
C9A C10A C11A C12A 2.0(4) . . . . ?
C10A C11A C12A N2A 0.1(4) . . . . ?
N1B C1B C2B C3B -0.3(4) . . . . ?
C1B C2B C3B C4B 1.6(4) . . . . ?
C2B C3B C4B C5B -1.5(4) . . . . ?
C3B C4B C5B N1B -0.1(4) . . . . ?
C3B C4B C5B C6B 177.8(2) . . . . ?
N1B C5B C6B S1B 56.0(2) . . . . ?
C4B C5B C6B S1B -122.0(2) . . . . ?
C7B S1B C6B C5B -160.12(16) . . . . ?
Cd S1B C6B C5B -61.17(14) . . . . ?
C6B S1B C7B C8B 61.8(2) . . . . ?
Cd S1B C7B C8B -28.57(19) . . . . ?
S1B C7B C8B N2B 21.2(3) . . . . ?
S1B C7B C8B C9B -161.07(18) . . . . ?
N2B C8B C9B C10B 0.1(3) . . . . ?
C7B C8B C9B C10B -177.7(2) . . . . ?
C8B C9B C10B C11B -1.4(4) . . . . ?
C9B C10B C11B C12B 1.0(4) . . . . ?
C10B C11B C12B N2B 0.6(4) . . . . ?
C4A C5A N1A C1A 2.8(3) . . . . ?
C6A C5A N1A C1A -172.3(2) . . . . ?
C4A C5A N1A Cd -178.33(17) . . . . ?
C6A C5A N1A Cd 6.5(3) . . . . ?
C2A C1A N1A C5A -0.3(4) . . . . ?
C2A C1A N1A Cd -179.2(2) . . . . ?
N1B Cd N1A C5A 161.65(18) . . . . ?
N2A Cd N1A C5A 73.26(19) . . . . ?
N2B Cd N1A C5A -85.32(18) . . . . ?
S1A Cd N1A C5A 7.29(16) . . . . ?
S1B Cd N1A C5A -139.18(14) . . . . ?
N1B Cd N1A C1A -19.5(2) . . . . ?
N2A Cd N1A C1A -107.89(19) . . . . ?
N2B Cd N1A C1A 93.53(19) . . . . ?
S1A Cd N1A C1A -173.9(2) . . . . ?
S1B Cd N1A C1A 39.7(3) . . . . ?
C11A C12A N2A C8A -2.3(4) . . . . ?
C11A C12A N2A Cd 155.8(2) . . . . ?
C9A C8A N2A C12A 2.4(3) . . . . ?
C7A C8A N2A C12A -177.9(2) . . . . ?
C9A C8A N2A Cd -156.59(18) . . . . ?
C7A C8A N2A Cd 23.1(2) . . . . ?
N1B Cd N2A C12A 52.96(19) . . . . ?
N1A Cd N2A C12A 147.49(18) . . . . ?
N2B Cd N2A C12A -75.7(2) . . . . ?
S1A Cd N2A C12A -146.70(19) . . . . ?
S1B Cd N2A C12A -18.86(18) . . . . ?
N1B Cd N2A C8A -148.64(17) . . . . ?
N1A Cd N2A C8A -54.11(18) . . . . ?
N2B Cd N2A C8A 82.7(2) . . . . ?
S1A Cd N2A C8A 11.71(15) . . . . ?
S1B Cd N2A C8A 139.55(16) . . . . ?
C2B C1B N1B C5B -1.3(3) . . . . ?
C2B C1B N1B Cd -167.40(19) . . . . ?
C4B C5B N1B C1B 1.5(3) . . . . ?
C6B C5B N1B C1B -176.6(2) . . . . ?
C4B C5B N1B Cd 167.99(18) . . . . ?
C6B C5B N1B Cd -10.0(3) . . . . ?
N1A Cd N1B C1B -60.93(18) . . . . ?
N2A Cd N1B C1B 51.51(18) . . . . ?
N2B Cd N1B C1B -155.29(17) . . . . ?
S1A Cd N1B C1B 5.8(2) . . . . ?
S1B Cd N1B C1B 142.51(18) . . . . ?
N1A Cd N1B C5B 132.93(16) . . . . ?
N2A Cd N1B C5B -114.64(17) . . . . ?
N2B Cd N1B C5B 38.57(18) . . . . ?
S1A Cd N1B C5B -160.30(12) . . . . ?
S1B Cd N1B C5B -23.63(15) . . . . ?
C9B C8B N2B C12B 1.5(3) . . . . ?
C7B C8B N2B C12B 179.2(2) . . . . ?
C9B C8B N2B Cd -174.70(16) . . . . ?
C7B C8B N2B Cd 3.0(3) . . . . ?
C11B C12B N2B C8B -1.9(4) . . . . ?
C11B C12B N2B Cd 174.5(2) . . . . ?
N1B Cd N2B C8B -77.53(19) . . . . ?
N1A Cd N2B C8B -174.35(18) . . . . ?
N2A Cd N2B C8B 44.9(2) . . . . ?
S1A Cd N2B C8B 110.93(17) . . . . ?
S1B Cd N2B C8B -16.14(17) . . . . ?
N1B Cd N2B C12B 106.26(18) . . . . ?
N1A Cd N2B C12B 9.44(18) . . . . ?
N2A Cd N2B C12B -131.33(18) . . . . ?
S1A Cd N2B C12B -65.29(18) . . . . ?
S1B Cd N2B C12B 167.64(18) . . . . ?
